data_7159703
loop_
_publ_author_name
'Yunyaeva, Olga'
'Hean, Duane'
'Wolf, Michael O.'

_publ_section_title
;
 Restricted rotation and tunable fluorescence in atropisomeric naphthyl
 pyridine chromophores.
;
_journal_issue 48
_journal_name_full 'Organic &amp; biomolecular chemistry'
_journal_page_first 9623
_journal_page_last 9629
_journal_paper_doi 10.1039/d3ob01819a
_journal_volume 21
_journal_year 2023
_chemical_formula_moiety 'C26 H20 N, I, C H2 Cl2'
_chemical_formula_sum 'C27 H22 Cl2 I N'
_chemical_formula_weight 558.25
_space_group_crystal_system triclinic
_space_group_IT_number 2
_space_group_name_Hall '-P 1'
_space_group_name_H-M_alt 'P -1'
_atom_sites_solution_hydrogens geom
_audit_creation_date 2023-09-11
_audit_creation_method
;
Olex2 1.5
(compiled 2023.08.24 svn.re1ec1418 for OlexSys, GUI svn.r6817)
;
_audit_update_record
;
2023-09-13 deposited with the CCDC.	2023-11-22 downloaded from the CCDC.
;
_cell_angle_alpha 94.669(4)
_cell_angle_beta 101.035(4)
_cell_angle_gamma 99.434(4)
_cell_formula_units_Z 2
_cell_length_a 7.4594(5)
_cell_length_b 11.1518(7)
_cell_length_c 14.7331(9)
_cell_measurement_reflns_used 9915
_cell_measurement_temperature 100(2)
_cell_measurement_theta_max 30.55
_cell_measurement_theta_min 2.47
_cell_volume 1178.58(13)
_computing_cell_refinement 'SAINT V8.38A (Bruker, 2018)'
_computing_data_reduction 'SAINT V8.38A (Bruker, 2018)'
_computing_molecular_graphics 'Olex2 1.5 (Dolomanov et al., 2009)'
_computing_publication_material 'Olex2 1.5 (Dolomanov et al., 2009)'
_computing_structure_refinement 'XL  (Sheldrick, 2008)'
_computing_structure_solution 'XS  (Sheldrick, 2008)'
_diffrn_ambient_temperature 100(2)
_diffrn_detector 'Bruker APEX2 area detector'
_diffrn_detector_area_resol_mean 7.9
_diffrn_detector_type 'CCD area detector'
_diffrn_measured_fraction_theta_full 0.979
_diffrn_measured_fraction_theta_max 0.972
_diffrn_measurement_device 'Bruker-Nonius Kappa diffractometer'
_diffrn_measurement_device_type 'Bruker APEX II area detector'
_diffrn_measurement_method '\w and \f scans'
_diffrn_radiation_monochromator 'mirror optics'
_diffrn_radiation_probe x-ray
_diffrn_radiation_type MoK\a
_diffrn_radiation_wavelength 0.71073
_diffrn_reflns_av_R_equivalents 0.0349
_diffrn_reflns_av_unetI/netI 0.0353
_diffrn_reflns_Laue_measured_fraction_full 0.979
_diffrn_reflns_Laue_measured_fraction_max 0.972
_diffrn_reflns_limit_h_max 10
_diffrn_reflns_limit_h_min -10
_diffrn_reflns_limit_k_max 15
_diffrn_reflns_limit_k_min -15
_diffrn_reflns_limit_l_max 21
_diffrn_reflns_limit_l_min -21
_diffrn_reflns_number 25580
_diffrn_reflns_point_group_measured_fraction_full 0.979
_diffrn_reflns_point_group_measured_fraction_max 0.972
_diffrn_reflns_theta_full 25.242
_diffrn_reflns_theta_max 30.577
_diffrn_reflns_theta_min 2.470
_diffrn_source 'microfocus sealed X-ray tube'
_diffrn_source_current 0.99
_diffrn_source_power 0.0495
_diffrn_source_type 'Incoatec I\ms'
_diffrn_source_voltage 50.0
_diffrn_standards_number 0
_exptl_absorpt_coefficient_mu 1.600
_exptl_absorpt_correction_T_max 0.694
_exptl_absorpt_correction_T_min 0.616
_exptl_absorpt_correction_type multi-scan
_exptl_absorpt_process_details
;
SADABS-2016/2 (Bruker,2016/2) was used for absorption correction.
wR2(int) was 0.0951 before and 0.0439 after correction.
The ratio of minimum to maximum transmission is 0.8878.
The \l/2 correction factor is not present.
;
_exptl_crystal_colour yellow
_exptl_crystal_colour_primary yellow
_exptl_crystal_density_diffrn 1.573
_exptl_crystal_description cubiod
_exptl_crystal_F_000 556
_exptl_crystal_size_max 0.4
_exptl_crystal_size_mid 0.38
_exptl_crystal_size_min 0.228
_refine_diff_density_max 1.557
_refine_diff_density_min -1.480
_refine_diff_density_rms 0.119
_refine_ls_extinction_method none
_refine_ls_goodness_of_fit_ref 1.060
_refine_ls_hydrogen_treatment constr
_refine_ls_matrix_type full
_refine_ls_number_parameters 281
_refine_ls_number_reflns 7043
_refine_ls_number_restraints 0
_refine_ls_restrained_S_all 1.060
_refine_ls_R_factor_all 0.0427
_refine_ls_R_factor_gt 0.0369
_refine_ls_shift/su_max 0.000
_refine_ls_shift/su_mean 0.000
_refine_ls_structure_factor_coef Fsqd
_refine_ls_weighting_details 'w=1/[\s^2^(Fo^2^)+(0.0422P)^2^+1.9193P] where P=(Fo^2^+2Fc^2^)/3'
_refine_ls_weighting_scheme calc
_refine_ls_wR_factor_gt 0.0890
_refine_ls_wR_factor_ref 0.0925
_reflns_Friedel_coverage 0.000
_reflns_number_gt 6319
_reflns_number_total 7043
_reflns_threshold_expression 'I > 2\s(I)'
_cod_data_source_file d3ob01819a2.cif
_cod_data_source_block mw336
_cod_depositor_comments 'Adding full bibliography for 7159703.cif.'
_cod_database_code 7159703
_shelx_shelxl_version_number 2019/1
_shelx_space_group_comment
;
The symmetry employed for this shelxl refinement is uniquely defined
by the following loop, which should always be used as a source of
symmetry information in preference to the above space-group names.
They are only intended as comments.
;
_shelx_estimated_absorpt_t_max 0.712
_shelx_estimated_absorpt_t_min 0.567
_olex2_refinement_description
;
1. Fixed Uiso
 At 1.2 times of:
  All C(H) groups, All C(H,H) groups
 At 1.5 times of:
  All C(H,H,H) groups
2.a Secondary CH2 refined with riding coordinates:
 C27(H27A,H27B)
2.b Aromatic/amide H refined with riding coordinates:
 C2(H2), C3(H3), C4(H4), C8(H8), C9(H9), C10(H10), C12(H12), C13(H13),
 C14(H14), C15(H15), C18(H18), C19(H19), C20(H20), C22(H22), C23(H23), C24(H24),
  C25(H25)
2.c Idealised Me refined as rotating group:
 C6(H6A,H6B,H6C)
;
_olex2_diffrn_ambient_temperature_device Kryoflex
_olex2_submission_special_instructions 'No special instructions were received'

loop_
_space_group_symop_operation_xyz
'x, y, z'
'-x, -y, -z'

loop_
_atom_site_label
_atom_site_type_symbol
_atom_site_fract_x
_atom_site_fract_y
_atom_site_fract_z
_atom_site_U_iso_or_equiv
_atom_site_adp_type
_atom_site_occupancy
_atom_site_site_symmetry_order
_atom_site_calc_flag
_atom_site_refinement_flags_posn
_atom_site_refinement_flags_adp
_atom_site_refinement_flags_occupancy
_atom_site_disorder_assembly
_atom_site_disorder_group
N1 N 0.5961(3) 0.16725(19) 0.23754(14) 0.0159(4) Uani 1 1 d . . . . .
C1 C 0.7116(3) 0.0897(2) 0.26973(17) 0.0171(4) Uani 1 1 d . . . . .
C2 C 0.7996(4) 0.0327(2) 0.20830(18) 0.0200(5) Uani 1 1 d . . . . .
H2 H 0.881201 -0.020688 0.230011 0.024 Uiso 1 1 calc R U . . .
C3 C 0.7695(4) 0.0531(3) 0.11544(19) 0.0218(5) Uani 1 1 d . . . . .
H3 H 0.829041 0.013516 0.073326 0.026 Uiso 1 1 calc R U . . .
C4 C 0.6504(4) 0.1325(2) 0.08473(18) 0.0196(5) Uani 1 1 d . . . . .
H4 H 0.628286 0.147035 0.021259 0.023 Uiso 1 1 calc R U . . .
C5 C 0.5648(3) 0.1898(2) 0.14641(17) 0.0165(4) Uani 1 1 d . . . . .
C6 C 0.4905(4) 0.2217(3) 0.30088(18) 0.0219(5) Uani 1 1 d . . . . .
H6A H 0.511362 0.310754 0.300570 0.033 Uiso 1 1 calc R U . . .
H6B H 0.532770 0.202191 0.364205 0.033 Uiso 1 1 calc R U . . .
H6C H 0.357659 0.188152 0.279645 0.033 Uiso 1 1 calc R U . . .
C7 C 0.4451(3) 0.2801(2) 0.11757(16) 0.0164(4) Uani 1 1 d . . . . .
C8 C 0.2579(4) 0.2415(3) 0.08145(18) 0.0208(5) Uani 1 1 d . . . . .
H8 H 0.205257 0.156873 0.074735 0.025 Uiso 1 1 calc R U . . .
C9 C 0.1435(4) 0.3276(3) 0.0543(2) 0.0265(6) Uani 1 1 d . . . . .
H9 H 0.014879 0.300581 0.028601 0.032 Uiso 1 1 calc R U . . .
C10 C 0.2184(4) 0.4491(3) 0.0650(2) 0.0256(6) Uani 1 1 d . . . . .
H10 H 0.140005 0.506231 0.047969 0.031 Uiso 1 1 calc R U . . .
C11 C 0.4098(4) 0.4921(2) 0.10095(18) 0.0204(5) Uani 1 1 d . . . . .
C12 C 0.4896(4) 0.6196(3) 0.1118(2) 0.0259(6) Uani 1 1 d . . . . .
H12 H 0.411938 0.677438 0.095938 0.031 Uiso 1 1 calc R U . . .
C13 C 0.6768(5) 0.6594(3) 0.1448(2) 0.0275(6) Uani 1 1 d . . . . .
H13 H 0.727873 0.744250 0.151486 0.033 Uiso 1 1 calc R U . . .
C14 C 0.7933(4) 0.5742(3) 0.16893(19) 0.0247(5) Uani 1 1 d . . . . .
H14 H 0.923017 0.602042 0.190672 0.030 Uiso 1 1 calc R U . . .
C15 C 0.7210(4) 0.4510(2) 0.16129(17) 0.0196(5) Uani 1 1 d . . . . .
H15 H 0.801028 0.395021 0.178934 0.024 Uiso 1 1 calc R U . . .
C16 C 0.5279(3) 0.4068(2) 0.12726(16) 0.0165(4) Uani 1 1 d . . . . .
C17 C 0.7427(4) 0.0681(2) 0.36972(17) 0.0188(5) Uani 1 1 d . . . . .
C18 C 0.6632(4) -0.0413(3) 0.3934(2) 0.0238(5) Uani 1 1 d . . . . .
H18 H 0.589128 -0.102248 0.346285 0.029 Uiso 1 1 calc R U . . .
C19 C 0.6906(4) -0.0642(3) 0.4880(2) 0.0280(6) Uani 1 1 d . . . . .
H19 H 0.636602 -0.140832 0.503755 0.034 Uiso 1 1 calc R U . . .
C20 C 0.7943(4) 0.0235(3) 0.5564(2) 0.0258(6) Uani 1 1 d . . . . .
H20 H 0.807425 0.008409 0.619669 0.031 Uiso 1 1 calc R U . . .
C21 C 0.8821(4) 0.1361(3) 0.53446(19) 0.0224(5) Uani 1 1 d . . . . .
C22 C 0.9949(4) 0.2275(3) 0.6045(2) 0.0286(6) Uani 1 1 d . . . . .
H22 H 1.009096 0.213450 0.668043 0.034 Uiso 1 1 calc R U . . .
C23 C 1.0829(5) 0.3347(3) 0.5823(2) 0.0315(6) Uani 1 1 d . . . . .
H23 H 1.157584 0.394543 0.629971 0.038 Uiso 1 1 calc R U . . .
C24 C 1.0628(5) 0.3566(3) 0.4878(2) 0.0313(6) Uani 1 1 d . . . . .
H24 H 1.125547 0.430987 0.472485 0.038 Uiso 1 1 calc R U . . .
C25 C 0.9539(4) 0.2718(3) 0.4186(2) 0.0256(5) Uani 1 1 d . . . . .
H25 H 0.941764 0.288186 0.355645 0.031 Uiso 1 1 calc R U . . .
C26 C 0.8584(4) 0.1594(3) 0.43940(18) 0.0208(5) Uani 1 1 d . . . . .
I1 I 0.21591(2) -0.10790(2) 0.16326(2) 0.02005(6) Uani 1 1 d . . . A 1
Cl1 Cl 0.42634(15) 0.63278(10) 0.45570(8) 0.0530(2) Uani 1 1 d . . . . .
Cl2 Cl 0.21164(13) 0.47457(9) 0.29163(6) 0.03955(18) Uani 1 1 d . . . . .
C27 C 0.3577(5) 0.6192(4) 0.3337(3) 0.0414(8) Uani 1 1 d . . . . .
H27A H 0.468884 0.627163 0.305654 0.050 Uiso 1 1 calc R U . . .
H27B H 0.289953 0.685642 0.315420 0.050 Uiso 1 1 calc R U . . .

loop_
_atom_site_aniso_label
_atom_site_aniso_U_11
_atom_site_aniso_U_22
_atom_site_aniso_U_33
_atom_site_aniso_U_23
_atom_site_aniso_U_13
_atom_site_aniso_U_12
N1 0.0181(9) 0.0174(9) 0.0143(9) 0.0023(7) 0.0052(7) 0.0064(8)
C1 0.0174(11) 0.0179(11) 0.0179(11) 0.0036(9) 0.0048(9) 0.0065(9)
C2 0.0209(11) 0.0219(12) 0.0209(12) 0.0041(9) 0.0067(9) 0.0113(10)
C3 0.0250(12) 0.0221(12) 0.0215(12) 0.0005(10) 0.0093(10) 0.0093(10)
C4 0.0239(12) 0.0198(12) 0.0160(11) 0.0025(9) 0.0061(9) 0.0048(10)
C5 0.0173(10) 0.0168(11) 0.0162(10) 0.0032(9) 0.0041(8) 0.0033(9)
C6 0.0260(13) 0.0263(13) 0.0184(11) 0.0020(10) 0.0081(10) 0.0153(11)
C7 0.0189(11) 0.0181(11) 0.0130(10) 0.0030(8) 0.0033(8) 0.0053(9)
C8 0.0211(12) 0.0210(12) 0.0194(11) 0.0015(9) 0.0026(9) 0.0034(10)
C9 0.0195(12) 0.0357(16) 0.0223(13) 0.0028(11) -0.0023(10) 0.0075(11)
C10 0.0264(13) 0.0291(14) 0.0236(13) 0.0054(11) 0.0021(10) 0.0146(11)
C11 0.0258(12) 0.0213(12) 0.0166(11) 0.0041(9) 0.0049(9) 0.0101(10)
C12 0.0387(16) 0.0190(12) 0.0234(13) 0.0047(10) 0.0072(11) 0.0130(11)
C13 0.0411(16) 0.0168(12) 0.0248(13) 0.0014(10) 0.0092(12) 0.0039(11)
C14 0.0290(13) 0.0211(12) 0.0222(12) 0.0011(10) 0.0046(10) 0.0010(11)
C15 0.0226(12) 0.0194(12) 0.0172(11) 0.0034(9) 0.0036(9) 0.0052(9)
C16 0.0201(11) 0.0176(11) 0.0128(10) 0.0026(8) 0.0039(8) 0.0058(9)
C17 0.0185(11) 0.0234(12) 0.0180(11) 0.0049(9) 0.0057(9) 0.0107(9)
C18 0.0245(12) 0.0252(13) 0.0254(13) 0.0075(10) 0.0075(10) 0.0099(11)
C19 0.0314(14) 0.0301(15) 0.0291(14) 0.0141(12) 0.0135(12) 0.0116(12)
C20 0.0257(13) 0.0348(15) 0.0228(13) 0.0108(11) 0.0083(10) 0.0149(12)
C21 0.0211(12) 0.0300(14) 0.0199(12) 0.0042(10) 0.0061(9) 0.0133(10)
C22 0.0285(14) 0.0396(17) 0.0198(12) 0.0025(11) 0.0044(11) 0.0134(13)
C23 0.0320(15) 0.0377(17) 0.0214(13) -0.0042(12) 0.0020(11) 0.0049(13)
C24 0.0336(15) 0.0299(15) 0.0290(15) 0.0031(12) 0.0062(12) 0.0019(12)
C25 0.0290(14) 0.0280(14) 0.0210(12) 0.0053(11) 0.0057(10) 0.0068(11)
C26 0.0208(11) 0.0260(13) 0.0185(11) 0.0029(10) 0.0058(9) 0.0107(10)
I1 0.02108(9) 0.02086(9) 0.02013(9) 0.00090(6) 0.00819(6) 0.00550(6)
Cl1 0.0459(5) 0.0515(6) 0.0522(6) -0.0006(4) 0.0043(4) -0.0076(4)
Cl2 0.0440(4) 0.0466(5) 0.0301(4) 0.0016(3) 0.0125(3) 0.0100(4)
C27 0.0424(19) 0.0392(19) 0.050(2) 0.0146(16) 0.0222(16) 0.0101(15)

loop_
_atom_type_symbol
_atom_type_description
_atom_type_scat_dispersion_real
_atom_type_scat_dispersion_imag
_atom_type_scat_source
C C 0.0033 0.0016 'International Tables Vol C Tables 4.2.6.8 and 6.1.1.4'
H H 0.0000 0.0000 'International Tables Vol C Tables 4.2.6.8 and 6.1.1.4'
Cl Cl 0.1484 0.1585 'International Tables Vol C Tables 4.2.6.8 and 6.1.1.4'
I I -0.4742 1.8119 'International Tables Vol C Tables 4.2.6.8 and 6.1.1.4'
N N 0.0061 0.0033 'International Tables Vol C Tables 4.2.6.8 and 6.1.1.4'

loop_
_geom_angle_atom_site_label_1
_geom_angle_atom_site_label_2
_geom_angle_atom_site_label_3
_geom_angle
_geom_angle_site_symmetry_1
_geom_angle_site_symmetry_3
_geom_angle_publ_flag
C1 N1 C5 121.8(2) . . ?
C1 N1 C6 119.5(2) . . ?
C5 N1 C6 118.6(2) . . ?
N1 C1 C2 119.0(2) . . ?
N1 C1 C17 120.1(2) . . ?
C2 C1 C17 120.9(2) . . ?
C1 C2 H2 119.7 . . ?
C3 C2 C1 120.5(2) . . ?
C3 C2 H2 119.7 . . ?
C2 C3 H3 120.5 . . ?
C2 C3 C4 119.1(2) . . ?
C4 C3 H3 120.5 . . ?
C3 C4 H4 120.0 . . ?
C5 C4 C3 120.1(2) . . ?
C5 C4 H4 120.0 . . ?
N1 C5 C4 119.5(2) . . ?
N1 C5 C7 118.7(2) . . ?
C4 C5 C7 121.7(2) . . ?
N1 C6 H6A 109.5 . . ?
N1 C6 H6B 109.5 . . ?
N1 C6 H6C 109.5 . . ?
H6A C6 H6B 109.5 . . ?
H6A C6 H6C 109.5 . . ?
H6B C6 H6C 109.5 . . ?
C8 C7 C5 120.2(2) . . ?
C8 C7 C16 120.9(2) . . ?
C16 C7 C5 118.9(2) . . ?
C7 C8 H8 119.9 . . ?
C7 C8 C9 120.2(2) . . ?
C9 C8 H8 119.9 . . ?
C8 C9 H9 120.0 . . ?
C10 C9 C8 119.9(3) . . ?
C10 C9 H9 120.0 . . ?
C9 C10 H10 119.3 . . ?
C9 C10 C11 121.5(3) . . ?
C11 C10 H10 119.3 . . ?
C10 C11 C12 121.8(2) . . ?
C10 C11 C16 119.5(2) . . ?
C16 C11 C12 118.7(2) . . ?
C11 C12 H12 119.5 . . ?
C13 C12 C11 121.0(3) . . ?
C13 C12 H12 119.5 . . ?
C12 C13 H13 120.0 . . ?
C12 C13 C14 119.9(3) . . ?
C14 C13 H13 120.0 . . ?
C13 C14 H14 119.6 . . ?
C15 C14 C13 120.8(3) . . ?
C15 C14 H14 119.6 . . ?
C14 C15 H15 119.7 . . ?
C14 C15 C16 120.6(2) . . ?
C16 C15 H15 119.7 . . ?
C11 C16 C7 117.9(2) . . ?
C15 C16 C7 123.1(2) . . ?
C15 C16 C11 118.9(2) . . ?
C18 C17 C1 119.2(2) . . ?
C18 C17 C26 120.5(2) . . ?
C26 C17 C1 120.2(2) . . ?
C17 C18 H18 119.8 . . ?
C17 C18 C19 120.4(3) . . ?
C19 C18 H18 119.8 . . ?
C18 C19 H19 119.8 . . ?
C20 C19 C18 120.3(3) . . ?
C20 C19 H19 119.8 . . ?
C19 C20 H20 119.6 . . ?
C19 C20 C21 120.9(3) . . ?
C21 C20 H20 119.6 . . ?
C20 C21 C22 121.8(3) . . ?
C20 C21 C26 119.3(3) . . ?
C22 C21 C26 118.9(3) . . ?
C21 C22 H22 119.4 . . ?
C23 C22 C21 121.3(3) . . ?
C23 C22 H22 119.4 . . ?
C22 C23 H23 120.1 . . ?
C22 C23 C24 119.9(3) . . ?
C24 C23 H23 120.1 . . ?
C23 C24 H24 119.7 . . ?
C25 C24 C23 120.7(3) . . ?
C25 C24 H24 119.7 . . ?
C24 C25 H25 119.5 . . ?
C24 C25 C26 121.0(3) . . ?
C26 C25 H25 119.5 . . ?
C17 C26 C21 118.5(2) . . ?
C25 C26 C17 123.2(2) . . ?
C25 C26 C21 118.3(3) . . ?
Cl1 C27 Cl2 110.06(19) . . ?
Cl1 C27 H27A 109.6 . . ?
Cl1 C27 H27B 109.6 . . ?
Cl2 C27 H27A 109.6 . . ?
Cl2 C27 H27B 109.6 . . ?
H27A C27 H27B 108.2 . . ?

loop_
_geom_bond_atom_site_label_1
_geom_bond_atom_site_label_2
_geom_bond_distance
_geom_bond_site_symmetry_2
_geom_bond_publ_flag
N1 C1 1.368(3) . ?
N1 C5 1.369(3) . ?
N1 C6 1.485(3) . ?
C1 C2 1.387(3) . ?
C1 C17 1.492(3) . ?
C2 H2 0.9500 . ?
C2 C3 1.387(4) . ?
C3 H3 0.9500 . ?
C3 C4 1.395(4) . ?
C4 H4 0.9500 . ?
C4 C5 1.380(3) . ?
C5 C7 1.487(3) . ?
C6 H6A 0.9800 . ?
C6 H6B 0.9800 . ?
C6 H6C 0.9800 . ?
C7 C8 1.378(4) . ?
C7 C16 1.431(3) . ?
C8 H8 0.9500 . ?
C8 C9 1.418(4) . ?
C9 H9 0.9500 . ?
C9 C10 1.363(4) . ?
C10 H10 0.9500 . ?
C10 C11 1.412(4) . ?
C11 C12 1.432(4) . ?
C11 C16 1.426(3) . ?
C12 H12 0.9500 . ?
C12 C13 1.373(4) . ?
C13 H13 0.9500 . ?
C13 C14 1.411(4) . ?
C14 H14 0.9500 . ?
C14 C15 1.378(4) . ?
C15 H15 0.9500 . ?
C15 C16 1.421(4) . ?
C17 C18 1.369(4) . ?
C17 C26 1.427(4) . ?
C18 H18 0.9500 . ?
C18 C19 1.419(4) . ?
C19 H19 0.9500 . ?
C19 C20 1.365(5) . ?
C20 H20 0.9500 . ?
C20 C21 1.410(4) . ?
C21 C22 1.424(4) . ?
C21 C26 1.428(4) . ?
C22 H22 0.9500 . ?
C22 C23 1.362(5) . ?
C23 H23 0.9500 . ?
C23 C24 1.416(4) . ?
C24 H24 0.9500 . ?
C24 C25 1.367(4) . ?
C25 H25 0.9500 . ?
C25 C26 1.424(4) . ?
Cl1 C27 1.759(4) . ?
Cl2 C27 1.782(4) . ?
C27 H27A 0.9900 . ?
C27 H27B 0.9900 . ?

loop_
_geom_torsion_atom_site_label_1
_geom_torsion_atom_site_label_2
_geom_torsion_atom_site_label_3
_geom_torsion_atom_site_label_4
_geom_torsion
_geom_torsion_site_symmetry_1
_geom_torsion_site_symmetry_2
_geom_torsion_site_symmetry_3
_geom_torsion_site_symmetry_4
_geom_torsion_publ_flag
N1 C1 C2 C3 -0.7(4) . . . . ?
N1 C1 C17 C18 106.7(3) . . . . ?
N1 C1 C17 C26 -75.0(3) . . . . ?
N1 C5 C7 C8 -93.9(3) . . . . ?
N1 C5 C7 C16 86.6(3) . . . . ?
C1 N1 C5 C4 0.5(4) . . . . ?
C1 N1 C5 C7 -176.9(2) . . . . ?
C1 C2 C3 C4 0.5(4) . . . . ?
C1 C17 C18 C19 180.0(2) . . . . ?
C1 C17 C26 C21 178.9(2) . . . . ?
C1 C17 C26 C25 -2.1(4) . . . . ?
C2 C1 C17 C18 -73.8(3) . . . . ?
C2 C1 C17 C26 104.5(3) . . . . ?
C2 C3 C4 C5 0.2(4) . . . . ?
C3 C4 C5 N1 -0.7(4) . . . . ?
C3 C4 C5 C7 176.7(2) . . . . ?
C4 C5 C7 C8 88.7(3) . . . . ?
C4 C5 C7 C16 -90.8(3) . . . . ?
C5 N1 C1 C2 0.1(4) . . . . ?
C5 N1 C1 C17 179.7(2) . . . . ?
C5 C7 C8 C9 179.8(2) . . . . ?
C5 C7 C16 C11 -178.7(2) . . . . ?
C5 C7 C16 C15 1.5(4) . . . . ?
C6 N1 C1 C2 175.6(2) . . . . ?
C6 N1 C1 C17 -4.9(4) . . . . ?
C6 N1 C5 C4 -174.9(2) . . . . ?
C6 N1 C5 C7 7.6(3) . . . . ?
C7 C8 C9 C10 -0.9(4) . . . . ?
C8 C7 C16 C11 1.8(4) . . . . ?
C8 C7 C16 C15 -177.9(2) . . . . ?
C8 C9 C10 C11 1.5(4) . . . . ?
C9 C10 C11 C12 179.5(3) . . . . ?
C9 C10 C11 C16 -0.4(4) . . . . ?
C10 C11 C12 C13 -178.5(3) . . . . ?
C10 C11 C16 C7 -1.2(4) . . . . ?
C10 C11 C16 C15 178.6(2) . . . . ?
C11 C12 C13 C14 -0.2(4) . . . . ?
C12 C11 C16 C7 178.8(2) . . . . ?
C12 C11 C16 C15 -1.4(4) . . . . ?
C12 C13 C14 C15 -1.2(4) . . . . ?
C13 C14 C15 C16 1.2(4) . . . . ?
C14 C15 C16 C7 179.8(2) . . . . ?
C14 C15 C16 C11 0.1(4) . . . . ?
C16 C7 C8 C9 -0.8(4) . . . . ?
C16 C11 C12 C13 1.5(4) . . . . ?
C17 C1 C2 C3 179.8(2) . . . . ?
C17 C18 C19 C20 1.0(4) . . . . ?
C18 C17 C26 C21 -2.8(4) . . . . ?
C18 C17 C26 C25 176.1(3) . . . . ?
C18 C19 C20 C21 -2.6(4) . . . . ?
C19 C20 C21 C22 -178.3(3) . . . . ?
C19 C20 C21 C26 1.4(4) . . . . ?
C20 C21 C22 C23 178.3(3) . . . . ?
C20 C21 C26 C17 1.3(4) . . . . ?
C20 C21 C26 C25 -177.7(3) . . . . ?
C21 C22 C23 C24 0.0(5) . . . . ?
C22 C21 C26 C17 -179.0(2) . . . . ?
C22 C21 C26 C25 2.0(4) . . . . ?
C22 C23 C24 C25 0.8(5) . . . . ?
C23 C24 C25 C26 -0.1(5) . . . . ?
C24 C25 C26 C17 179.8(3) . . . . ?
C24 C25 C26 C21 -1.2(4) . . . . ?
C26 C17 C18 C19 1.7(4) . . . . ?
C26 C21 C22 C23 -1.4(4) . . . . ?
